data_7211678
loop_
_publ_author_name
'Adam, Martin S.'
'Parkin, Andrew'
'Thomas, Lynne H.'
'Wilson, Chick C.'

_publ_section_title
;
 Bifurcated hydrogen-bonded synthons in molecular complexes of picolines
 with chloranilic acid
;
_journal_issue 3
_journal_name_full CrystEngComm
_journal_page_first 917
_journal_paper_doi 10.1039/b912539f
_journal_volume 12
_journal_year 2010
_chemical_formula_moiety '(C6 Cl2 O4), 2(C6 N1 H8)'
_chemical_formula_sum 'C18 H16 Cl2 N2 O4'
_chemical_formula_weight 395.24
_chemical_name_common 'bis (4-picoline) chloranilate'
_chemical_name_systematic 'bis (4-picoline) chloranilate'
_space_group_IT_number 14
_symmetry_cell_setting monoclinic
_symmetry_space_group_name_Hall '-P 2ybc'
_symmetry_space_group_name_H-M 'P 1 21/c 1'
_atom_sites_solution_hydrogens difmap
_atom_sites_solution_primary direct
_cell_angle_alpha 90
_cell_angle_beta 96.73(3)
_cell_angle_gamma 90
_cell_formula_units_Z 2
_cell_length_a 7.952(5)
_cell_length_b 6.126(3)
_cell_length_c 17.658(8)
_cell_measurement_reflns_used 0
_cell_measurement_temperature 100
_cell_measurement_theta_max 0
_cell_measurement_theta_min 0
_cell_volume 854.3(8)
_computing_cell_refinement 'CrystalClear 1.4.0 (Rigaku, 2008)'
_computing_data_collection 'CrystalClear 1.4.0 (Rigaku, 2008)'
_computing_data_reduction 'CrystalClear 1.4.0 (Rigaku, 2008)'
_computing_molecular_graphics 'CAMERON (Watkin et al., 1996)'
_computing_publication_material 'WINGX (Farrugia, 1999)'
_computing_structure_refinement 'WINGX (Farrugia, 1999)'
_computing_structure_solution 'SIR92 (Altomare et al., 1994)'
_diffrn_ambient_temperature 100
_diffrn_measured_fraction_theta_full 0.966
_diffrn_measured_fraction_theta_max 0.959
_diffrn_measurement_device_type
;
'Rigaku R-AXIS RAPID IP Image Plate diffractometer'
;
_diffrn_measurement_method \w
_diffrn_radiation_monochromator graphite
_diffrn_radiation_type 'Mo K\a'
_diffrn_radiation_wavelength 0.71073
_diffrn_reflns_av_R_equivalents 0.1101
_diffrn_reflns_limit_h_max 9
_diffrn_reflns_limit_h_min -10
_diffrn_reflns_limit_k_max 7
_diffrn_reflns_limit_k_min -7
_diffrn_reflns_limit_l_max 22
_diffrn_reflns_limit_l_min -22
_diffrn_reflns_number 8250
_diffrn_reflns_theta_full 26.087
_diffrn_reflns_theta_max 27.460
_diffrn_reflns_theta_min 3.263
_diffrn_standards_number 0
_exptl_absorpt_coefficient_mu 0.408
_exptl_absorpt_correction_T_max 0.9600
_exptl_absorpt_correction_T_min 0.9600
_exptl_absorpt_correction_type empirical
_exptl_crystal_colour 'dark red'
_exptl_crystal_density_diffrn 1.537
_exptl_crystal_description block
_exptl_crystal_F_000 408
_exptl_crystal_size_max 0.30
_exptl_crystal_size_mid 0.10
_exptl_crystal_size_min 0.10
_refine_diff_density_max 0.374
_refine_diff_density_min -0.499
_refine_ls_goodness_of_fit_ref 1.049
_refine_ls_hydrogen_treatment refall
_refine_ls_matrix_type full
_refine_ls_number_parameters 150
_refine_ls_number_reflns 1869
_refine_ls_number_restraints 0
_refine_ls_R_factor_all 0.0986
_refine_ls_R_factor_gt 0.0613
_refine_ls_shift/su_max 0.001
_refine_ls_structure_factor_coef Fsqd
_refine_ls_weighting_details 'calc w=1/[\s^2^(Fo^2^)+(0.0690P)^2^+0.1683P] where P=(Fo^2^+2Fc^2^)/3'
_refine_ls_weighting_scheme calc
_refine_ls_wR_factor_all 0.1062
_refine_ls_wR_factor_ref 0.1062
_reflns_limit_h_max 10
_reflns_limit_h_min -9
_reflns_limit_k_max 7
_reflns_limit_k_min 0
_reflns_limit_l_max 22
_reflns_limit_l_min 0
_reflns_number_gt 1246
_reflns_number_total 1869
_reflns_threshold_expression >2\s(I)
_cod_data_source_file b912539f.txt
_cod_data_source_block 4pic_2_1_100K
_cod_depositor_comments
;
The following automatic conversions were performed:

'_symmetry_cell_setting' value 'Monoclinic' changed to 'monoclinic'
according to /home/saulius/struct/CIF-dictionaries/cif_core.dic
dictionary named 'cif_core.dic' version 2.4.2 from 2011-04-26.

Automatic conversion script
Id: cif_fix_values 1891 2012-01-12 08:04:46Z andrius 
;
_cod_original_cell_volume 854.2(7)
_cod_original_sg_symbol_H-M 'P 1 21/c 1 '
_cod_database_code 7211678

loop_
_symmetry_equiv_pos_as_xyz
'x, y, z'
'-x, y+1/2, -z+1/2'
'-x, -y, -z'
'x, -y-1/2, z-1/2'

loop_
_atom_site_label
_atom_site_fract_x
_atom_site_fract_y
_atom_site_fract_z
_atom_site_U_iso_or_equiv
_atom_site_adp_type
_atom_site_calc_flag
_atom_site_occupancy
_atom_site_type_symbol
C1 0.4257(5) -0.0673(5) 0.92403(17) 0.0240(8) Uani d 1 C
C2 0.5413(5) 0.1365(5) 0.93739(18) 0.0252(8) Uani d 1 C
C3 0.6095(5) 0.1867(5) 1.01208(18) 0.0238(8) Uani d 1 C
Cl1 0.73648(12) 0.41981(12) 1.02634(4) 0.0283(3) Uani d 1 Cl
O2 0.5641(3) 0.2436(4) 0.87893(12) 0.0276(6) Uani d 1 O
O1 0.3718(4) -0.1094(3) 0.85611(12) 0.0286(6) Uani d 1 O
C6 0.1039(5) 0.4916(5) 0.65415(19) 0.0269(8) Uani d 1 C
C7 0.1653(5) 0.5718(6) 0.72655(19) 0.0292(8) Uani d 1 C
C8 0.2743(5) 0.4472(6) 0.7746(2) 0.0312(9) Uani d 1 C
N1 0.3218(5) 0.2489(5) 0.75262(16) 0.0312(8) Uani d 1 N
C4 0.2670(5) 0.1654(6) 0.68369(19) 0.0294(9) Uani d 1 C
C5 0.1571(5) 0.2862(5) 0.6341(2) 0.0292(9) Uani d 1 C
C9 -0.0109(6) 0.6285(7) 0.5996(2) 0.0352(10) Uani d 1 C
H7 0.131(6) 0.711(7) 0.745(2) 0.050(13) Uiso d 1 H
H8 0.323(6) 0.483(6) 0.822(2) 0.047(12) Uiso d 1 H
H4 0.306(4) 0.022(5) 0.6690(18) 0.018(8) Uiso d 1 H
H5 0.115(6) 0.231(6) 0.585(2) 0.043(11) Uiso d 1 H
H91 -0.059(7) 0.750(8) 0.632(3) 0.064(15) Uiso d 1 H
H93 0.054(6) 0.701(6) 0.570(2) 0.034(11) Uiso d 1 H
H92 -0.086(7) 0.539(7) 0.566(3) 0.063(14) Uiso d 1 H
H1 0.395(7) 0.177(8) 0.788(3) 0.066(15) Uiso d 1 H

loop_
_atom_site_aniso_label
_atom_site_aniso_U_11
_atom_site_aniso_U_22
_atom_site_aniso_U_33
_atom_site_aniso_U_12
_atom_site_aniso_U_13
_atom_site_aniso_U_23
C1 0.027(2) 0.0205(15) 0.0238(17) 0.0031(14) 0.0001(14) 0.0017(12)
C2 0.025(2) 0.0262(17) 0.0235(17) 0.0073(14) 0.0012(14) 0.0023(12)
C3 0.025(2) 0.0176(16) 0.0282(18) -0.0020(13) 0.0003(14) -0.0027(12)
Cl1 0.0331(6) 0.0243(5) 0.0269(4) -0.0042(3) 0.0009(3) -0.0011(3)
O2 0.0330(18) 0.0274(12) 0.0220(12) -0.0003(10) 0.0017(10) 0.0045(9)
O1 0.0377(18) 0.0284(12) 0.0185(12) 0.0002(10) -0.0017(10) 0.0003(9)
C6 0.024(2) 0.0283(17) 0.0287(18) -0.0036(14) 0.0063(14) 0.0033(13)
C7 0.034(3) 0.0275(18) 0.0263(18) 0.0001(16) 0.0055(15) -0.0017(14)
C8 0.036(3) 0.0340(19) 0.0227(18) -0.0037(16) 0.0012(15) -0.0021(14)
N1 0.035(2) 0.0352(16) 0.0226(15) 0.0061(14) 0.0022(13) 0.0044(12)
C4 0.037(3) 0.0242(17) 0.0278(18) 0.0025(16) 0.0055(15) -0.0015(13)
C5 0.034(3) 0.0301(19) 0.0224(17) -0.0012(15) -0.0004(15) -0.0024(14)
C9 0.036(3) 0.037(2) 0.031(2) 0.0012(18) 0.0017(18) 0.0087(17)

loop_
_atom_type_symbol
_atom_type_description
_atom_type_scat_dispersion_real
_atom_type_scat_dispersion_imag
_atom_type_scat_source
C C 0.0033 0.0016 'International Tables Vol C Tables 4.2.6.8 and 6.1.1.4'
H H 0 0 'International Tables Vol C Tables 4.2.6.8 and 6.1.1.4'
Cl Cl 0.1484 0.1585 'International Tables Vol C Tables 4.2.6.8 and 6.1.1.4'
N N 0.0061 0.0033 'International Tables Vol C Tables 4.2.6.8 and 6.1.1.4'
O O 0.0106 0.006 'International Tables Vol C Tables 4.2.6.8 and 6.1.1.4'

loop_
_geom_angle_atom_site_label_1
_geom_angle_atom_site_label_2
_geom_angle_atom_site_label_3
_geom_angle
_geom_angle_site_symmetry_1
_geom_angle_site_symmetry_3
O1 C1 C3 125.9(3) . 3_657
O1 C1 C2 116.2(3) . .
C3 C1 C2 117.9(3) 3_657 .
O2 C2 C3 125.7(3) . .
O2 C2 C1 115.8(3) . .
C3 C2 C1 118.5(3) . .
C2 C3 C1 123.5(3) . 3_657
C2 C3 Cl1 117.9(3) . .
C1 C3 Cl1 118.5(2) 3_657 .
C5 C6 C7 117.8(3) . .
C5 C6 C9 121.5(3) . .
C7 C6 C9 120.6(3) . .
C8 C7 C6 119.7(3) . .
C8 C7 H7 117(2) . .
C6 C7 H7 123(2) . .
N1 C8 C7 120.3(3) . .
N1 C8 H8 112(3) . .
C7 C8 H8 127(3) . .
C8 N1 C4 122.2(3) . .
C8 N1 H1 115(3) . .
C4 N1 H1 123(3) . .
N1 C4 C5 119.1(3) . .
N1 C4 H4 120.3(18) . .
C5 C4 H4 120.7(18) . .
C4 C5 C6 120.9(3) . .
C4 C5 H5 121(2) . .
C6 C5 H5 118(2) . .
C6 C9 H91 106(2) . .
C6 C9 H93 107(3) . .
H91 C9 H93 104(4) . .
C6 C9 H92 111(3) . .
H91 C9 H92 120(4) . .
H93 C9 H92 107(4) . .

loop_
_geom_bond_atom_site_label_1
_geom_bond_atom_site_label_2
_geom_bond_site_symmetry_2
_geom_bond_distance
C1 O1 . 1.252(4)
C1 C3 3_657 1.400(5)
C1 C2 . 1.553(5)
C2 O2 . 1.254(4)
C2 C3 . 1.400(5)
C3 C1 3_657 1.400(5)
C3 Cl1 . 1.750(3)
C6 C5 . 1.387(5)
C6 C7 . 1.403(5)
C6 C9 . 1.502(5)
C7 C8 . 1.371(5)
C7 H7 . 0.96(4)
C8 N1 . 1.343(5)
C8 H8 . 0.91(4)
N1 C4 . 1.345(4)
N1 H1 . 0.91(5)
C4 C5 . 1.378(5)
C4 H4 . 0.97(3)
C5 H5 . 0.96(4)
C9 H91 . 1.04(5)
C9 H93 . 0.89(4)
C9 H92 . 0.96(5)

loop_
_geom_hbond_atom_site_label_D
_geom_hbond_atom_site_label_H
_geom_hbond_atom_site_label_A
_geom_hbond_distance_DH
_geom_hbond_distance_HA
_geom_hbond_distance_DA
_geom_hbond_angle_DHA
N1 H1 O1 0.91(5) 2.15(5) 2.854(4) 133(4)
N1 H1 O2 0.91(5) 2.01(5) 2.771(4) 139(4)

loop_
_geom_torsion_atom_site_label_1
_geom_torsion_atom_site_label_2
_geom_torsion_atom_site_label_3
_geom_torsion_atom_site_label_4
_geom_torsion
_geom_torsion_site_symmetry_1
_geom_torsion_site_symmetry_4
O1 C1 C2 O2 2.6(5) . .
C3 C1 C2 O2 -177.3(3) 3_657 .
O1 C1 C2 C3 -177.9(3) . .
C3 C1 C2 C3 2.2(5) 3_657 .
O2 C2 C3 C1 177.1(4) . 3_657
C1 C2 C3 C1 -2.3(6) . 3_657
O2 C2 C3 Cl1 0.5(5) . .
C1 C2 C3 Cl1 -178.9(2) . .
C5 C6 C7 C8 0.1(6) . .
C9 C6 C7 C8 -177.9(4) . .
C6 C7 C8 N1 -0.3(6) . .
C7 C8 N1 C4 0.6(6) . .
C8 N1 C4 C5 -0.7(6) . .
N1 C4 C5 C6 0.5(6) . .
C7 C6 C5 C4 -0.2(6) . .
C9 C6 C5 C4 177.8(4) . .
